data_1550846
loop_
_publ_author_name
'Crundwell, Guy'
'Crundwell, Hugh Ian'

_publ_section_title
;
 (<i>E</i>)-<i>N</i>-(3,4-Dimethylphenyl)-1-[5-(phenylethynyl)thiophen-2-yl]methanimine
;
_journal_coeditor_code BH4045
_journal_issue 4
_journal_name_full IUCrData
_journal_page_first x190363
_journal_paper_doi 10.1107/S2414314619003638
_journal_volume 4
_journal_year 2019
_chemical_formula_iupac 'C21 H17 N S'
_chemical_formula_moiety 'C21 H17 N S'
_chemical_formula_sum 'C21 H17 N S'
_chemical_formula_weight 315.42
_chemical_melting_point 410
_chemical_name_systematic (<i>E</i>)-<i>N</i>-(3,4-Dimethylphenyl)-1-[5-(phenylethynyl)thiophen-2-yl]methanimine
_space_group_crystal_system monoclinic
_space_group_IT_number 14
_space_group_name_Hall '-P 2ybc'
_space_group_name_H-M_alt 'P 1 21/c 1'
_symmetry_space_group_name_Hall '-P 2ybc'
_symmetry_space_group_name_H-M 'P 1 21/c 1'
_atom_sites_solution_hydrogens geom
_atom_sites_solution_primary dual
_atom_sites_solution_secondary difmap
_audit_creation_method
;
Olex2 1.2
(compiled 2018.05.29 svn.r3508 for OlexSys, GUI svn.r5506)
;
_cell_angle_alpha 90.00
_cell_angle_beta 124.087(8)
_cell_angle_gamma 90.00
_cell_formula_units_Z 4
_cell_length_a 5.9435(3)
_cell_length_b 22.7785(7)
_cell_length_c 15.0910(9)
_cell_measurement_reflns_used 8633
_cell_measurement_temperature 293(2)
_cell_measurement_theta_max 31.1040
_cell_measurement_theta_min 4.1760
_cell_volume 1692.1(2)
_computing_cell_refinement
;
CrysAlis PRO (Rigaku OD, 2015)
;
_computing_data_collection
;
CrysAlis PRO (Rigaku OD, 2015)
;
_computing_data_reduction
;
CrysAlis PRO (Rigaku OD, 2015)
;
_computing_molecular_graphics
;
OLEX2 (Dolomanov <i>et al.</i>,  2009)
;
_computing_publication_material
;
OLEX2 (Dolomanov <i>et al.</i>,  2009)
;
_computing_structure_refinement
;
SHELXL (Sheldrick, 2015b)
;
_computing_structure_solution
;
SHELXT (Sheldrick, 2015a)
;
_diffrn_ambient_temperature 293(2)
_diffrn_detector 'CCD plate'
_diffrn_detector_area_resol_mean 16.1790
_diffrn_measured_fraction_theta_full 0.996
_diffrn_measured_fraction_theta_max 0.943
_diffrn_measurement_device 'four-circle diffractometer'
_diffrn_measurement_device_type 'Xcalibur, Sapphire3'
_diffrn_measurement_method '\w scans'
_diffrn_radiation_monochromator graphite
_diffrn_radiation_probe x-ray
_diffrn_radiation_type MoK\a
_diffrn_radiation_wavelength 0.71073
_diffrn_reflns_av_R_equivalents 0.0354
_diffrn_reflns_av_unetI/netI 0.0253
_diffrn_reflns_limit_h_max 9
_diffrn_reflns_limit_h_min -9
_diffrn_reflns_limit_k_max 35
_diffrn_reflns_limit_k_min -35
_diffrn_reflns_limit_l_max 23
_diffrn_reflns_limit_l_min -23
_diffrn_reflns_number 42768
_diffrn_reflns_theta_full 29.00
_diffrn_reflns_theta_max 33.63
_diffrn_reflns_theta_min 4.24
_diffrn_source 'fine-focus sealed X-ray tube'
_exptl_absorpt_coefficient_mu 0.190
_exptl_absorpt_correction_T_max 1.00000
_exptl_absorpt_correction_T_min 0.75393
_exptl_absorpt_correction_type multi-scan
_exptl_absorpt_process_details
;
(CrysAlis PRO; Rigaku OD, 2015)
;
_exptl_crystal_colour yellow
_exptl_crystal_density_diffrn 1.238
_exptl_crystal_density_method 'not measured'
_exptl_crystal_description plate
_exptl_crystal_F_000 664
_exptl_crystal_size_max 0.49
_exptl_crystal_size_mid 0.43
_exptl_crystal_size_min 0.23
_refine_diff_density_max 0.205
_refine_diff_density_min -0.233
_refine_ls_extinction_method none
_refine_ls_goodness_of_fit_ref 1.028
_refine_ls_hydrogen_treatment constr
_refine_ls_matrix_type full
_refine_ls_number_parameters 210
_refine_ls_number_reflns 6330
_refine_ls_number_restraints 0
_refine_ls_restrained_S_all 1.028
_refine_ls_R_factor_all 0.0809
_refine_ls_R_factor_gt 0.0461
_refine_ls_shift/su_max 0.001
_refine_ls_shift/su_mean 0.000
_refine_ls_structure_factor_coef Fsqd
_refine_ls_weighting_details 'calc w=1/[\s^2^(Fo^2^)+(0.0574P)^2^+0.2177P] where P=(Fo^2^+2Fc^2^)/3'
_refine_ls_weighting_scheme calc
_refine_ls_wR_factor_gt 0.1134
_refine_ls_wR_factor_ref 0.1311
_reflns_number_gt 4181
_reflns_number_total 6330
_reflns_threshold_expression >2sigma(I)
_cod_data_source_file bh4045sup1.cif
_cod_data_source_block I
_cod_original_cell_volume 1692.06(14)
_cod_database_code 1550846

loop_
_space_group_symop_id
_space_group_symop_operation_xyz
1 'x, y, z'
2 '-x, y+1/2, -z+1/2'
3 '-x, -y, -z'
4 'x, -y-1/2, z-1/2'

loop_
_atom_site_type_symbol
_atom_site_label
_atom_site_fract_x
_atom_site_fract_y
_atom_site_fract_z
_atom_site_U_iso_or_equiv
_atom_site_adp_type
_atom_site_calc_flag
_atom_site_occupancy
C C1 0.4721(3) 0.73831(6) -0.25547(12) 0.0574(3) Uani d 1
H H1 0.6539 0.7351 -0.1992 0.069 Uiso calc 1
C C2 0.3977(4) 0.77446(7) -0.34126(14) 0.0692(4) Uani d 1
H H2 0.5296 0.7957 -0.3424 0.083 Uiso calc 1
C C3 0.1302(4) 0.77907(7) -0.42473(14) 0.0712(4) Uani d 1
H H3 0.0812 0.8035 -0.4823 0.085 Uiso calc 1
C C4 -0.0653(3) 0.74777(7) -0.42359(13) 0.0678(4) Uani d 1
H H4 -0.2463 0.7509 -0.4806 0.081 Uiso calc 1
C C5 0.0053(3) 0.71160(6) -0.33820(11) 0.0538(3) Uani d 1
H H5 -0.1283 0.6906 -0.3378 0.065 Uiso calc 1
C C6 0.2751(3) 0.70658(5) -0.25309(9) 0.0442(3) Uani d 1
C C7 0.3453(3) 0.66938(6) -0.16471(10) 0.0491(3) Uani d 1
C C8 0.3928(3) 0.63856(6) -0.09161(10) 0.0496(3) Uani d 1
C C9 0.4458(3) 0.60085(5) -0.00742(9) 0.0445(3) Uani d 1
C C10 0.2630(3) 0.57639(6) 0.00958(11) 0.0505(3) Uani d 1
H H10 0.0772 0.5837 -0.0334 0.061 Uiso calc 1
C C11 0.3859(3) 0.53910(6) 0.09894(11) 0.0500(3) Uani d 1
H H11 0.2902 0.5195 0.1219 0.060 Uiso calc 1
C C12 0.6603(3) 0.53453(5) 0.14866(10) 0.0436(3) Uani d 1
C C13 0.8443(3) 0.49621(5) 0.23642(10) 0.0458(3) Uani d 1
H H13 0.7823 0.4768 0.2731 0.055 Uiso calc 1
C C14 1.2578(2) 0.45061(5) 0.35353(10) 0.0427(2) Uani d 1
C C15 1.2450(3) 0.44648(6) 0.44287(10) 0.0458(3) Uani d 1
H H15 1.1172 0.4688 0.4451 0.055 Uiso calc 1
C C16 1.4172(3) 0.41012(5) 0.52816(10) 0.0454(3) Uani d 1
C C17 1.6122(3) 0.37701(5) 0.52561(10) 0.0475(3) Uani d 1
C C18 1.6256(3) 0.38167(6) 0.43691(11) 0.0511(3) Uani d 1
H H18 1.7548 0.3599 0.4348 0.061 Uiso calc 1
C C19 1.4519(3) 0.41790(6) 0.35167(11) 0.0484(3) Uani d 1
H H19 1.4652 0.4203 0.2932 0.058 Uiso calc 1
C C20 1.3950(3) 0.40764(8) 0.62267(12) 0.0634(4) Uani d 1
H H20A 1.5619 0.4210 0.6855 0.095 Uiso calc 1
H H20B 1.3602 0.3680 0.6332 0.095 Uiso calc 1
H H20C 1.2486 0.4324 0.6096 0.095 Uiso calc 1
C C21 1.8056(3) 0.33707(8) 0.61696(13) 0.0674(4) Uani d 1
H H21A 1.9227 0.3601 0.6799 0.101 Uiso calc 1
H H21B 1.9131 0.3156 0.5986 0.101 Uiso calc 1
H H21C 1.7042 0.3101 0.6305 0.101 Uiso calc 1
N N1 1.0880(2) 0.48807(5) 0.26526(8) 0.0469(2) Uani d 1
S S1 0.77294(7) 0.578178(15) 0.08798(3) 0.04885(10) Uani d 1

loop_
_atom_site_aniso_label
_atom_site_aniso_U_11
_atom_site_aniso_U_22
_atom_site_aniso_U_33
_atom_site_aniso_U_12
_atom_site_aniso_U_13
_atom_site_aniso_U_23
C1 0.0533(8) 0.0607(8) 0.0519(7) -0.0092(6) 0.0255(6) -0.0024(6)
C2 0.0825(11) 0.0612(9) 0.0725(10) -0.0169(8) 0.0487(9) 0.0023(8)
C3 0.0916(12) 0.0555(8) 0.0620(9) 0.0016(8) 0.0402(9) 0.0168(7)
C4 0.0609(9) 0.0654(9) 0.0572(9) 0.0076(7) 0.0208(7) 0.0174(7)
C5 0.0488(7) 0.0535(7) 0.0527(7) -0.0009(6) 0.0246(6) 0.0068(6)
C6 0.0510(7) 0.0400(6) 0.0396(6) -0.0003(5) 0.0242(5) -0.0015(4)
C7 0.0533(7) 0.0476(6) 0.0422(6) -0.0008(5) 0.0242(6) -0.0013(5)
C8 0.0549(7) 0.0470(6) 0.0416(6) 0.0017(5) 0.0238(6) -0.0011(5)
C9 0.0516(7) 0.0426(6) 0.0374(5) 0.0029(5) 0.0238(5) -0.0018(5)
C10 0.0455(7) 0.0518(7) 0.0509(7) 0.0035(5) 0.0250(6) 0.0023(6)
C11 0.0497(7) 0.0507(7) 0.0540(7) -0.0002(5) 0.0317(6) 0.0042(6)
C12 0.0502(7) 0.0426(6) 0.0420(6) 0.0006(5) 0.0284(5) 0.0004(5)
C13 0.0514(7) 0.0450(6) 0.0437(6) -0.0014(5) 0.0283(6) 0.0039(5)
C14 0.0433(6) 0.0425(6) 0.0413(6) -0.0043(5) 0.0229(5) 0.0037(5)
C15 0.0488(7) 0.0460(6) 0.0442(6) -0.0003(5) 0.0270(6) 0.0006(5)
C16 0.0487(7) 0.0458(6) 0.0393(6) -0.0086(5) 0.0231(5) -0.0007(5)
C17 0.0433(6) 0.0455(6) 0.0455(6) -0.0052(5) 0.0200(5) 0.0040(5)
C18 0.0452(7) 0.0537(7) 0.0551(7) 0.0020(5) 0.0284(6) 0.0027(6)
C19 0.0485(7) 0.0551(7) 0.0478(7) -0.0014(5) 0.0308(6) 0.0036(5)
C20 0.0668(9) 0.0800(10) 0.0464(7) -0.0015(8) 0.0336(7) 0.0066(7)
C21 0.0597(9) 0.0708(10) 0.0608(9) 0.0082(7) 0.0271(8) 0.0204(8)
N1 0.0496(6) 0.0479(5) 0.0422(5) -0.0003(4) 0.0251(5) 0.0063(4)
S1 0.04729(18) 0.05599(19) 0.04635(18) 0.00247(13) 0.02812(15) 0.00812(13)

loop_
_atom_type_symbol
_atom_type_description
_atom_type_scat_dispersion_real
_atom_type_scat_dispersion_imag
_atom_type_scat_source
C C 0.0033 0.0016 'International Tables Vol C Tables 4.2.6.8 and 6.1.1.4'
H H 0.0000 0.0000 'International Tables Vol C Tables 4.2.6.8 and 6.1.1.4'
N N 0.0061 0.0033 'International Tables Vol C Tables 4.2.6.8 and 6.1.1.4'
S S 0.1246 0.1234 'International Tables Vol C Tables 4.2.6.8 and 6.1.1.4'

loop_
_geom_angle_atom_site_label_1
_geom_angle_atom_site_label_2
_geom_angle_atom_site_label_3
_geom_angle
C2 C1 H1 120.0
C2 C1 C6 120.08(14)
C6 C1 H1 120.0
C1 C2 H2 119.9
C3 C2 C1 120.24(15)
C3 C2 H2 119.9
C2 C3 H3 119.9
C4 C3 C2 120.20(14)
C4 C3 H3 119.9
C3 C4 H4 119.8
C3 C4 C5 120.33(15)
C5 C4 H4 119.8
C4 C5 H5 119.9
C4 C5 C6 120.10(13)
C6 C5 H5 119.9
C1 C6 C7 121.40(12)
C5 C6 C1 119.04(12)
C5 C6 C7 119.56(12)
C8 C7 C6 177.09(15)
C7 C8 C9 178.38(14)
C8 C9 S1 120.67(10)
C10 C9 C8 127.98(12)
C10 C9 S1 111.32(10)
C9 C10 H10 123.6
C9 C10 C11 112.74(12)
C11 C10 H10 123.6
C10 C11 H11 123.4
C12 C11 C10 113.12(12)
C12 C11 H11 123.4
C11 C12 C13 127.39(11)
C11 C12 S1 111.39(9)
C13 C12 S1 121.09(10)
C12 C13 H13 118.9
N1 C13 C12 122.27(11)
N1 C13 H13 118.9
C15 C14 N1 123.50(11)
C19 C14 C15 118.68(11)
C19 C14 N1 117.79(11)
C14 C15 H15 119.1
C16 C15 C14 121.77(12)
C16 C15 H15 119.1
C15 C16 C17 119.26(12)
C15 C16 C20 119.46(13)
C17 C16 C20 121.26(12)
C16 C17 C21 121.21(12)
C18 C17 C16 118.71(12)
C18 C17 C21 120.08(13)
C17 C18 H18 119.1
C19 C18 C17 121.72(12)
C19 C18 H18 119.1
C14 C19 H19 120.1
C18 C19 C14 119.84(12)
C18 C19 H19 120.1
C16 C20 H20A 109.5
C16 C20 H20B 109.5
C16 C20 H20C 109.5
H20A C20 H20B 109.5
H20A C20 H20C 109.5
H20B C20 H20C 109.5
C17 C21 H21A 109.5
C17 C21 H21B 109.5
C17 C21 H21C 109.5
H21A C21 H21B 109.5
H21A C21 H21C 109.5
H21B C21 H21C 109.5
C13 N1 C14 118.94(10)
C12 S1 C9 91.40(6)

loop_
_geom_bond_atom_site_label_1
_geom_bond_atom_site_label_2
_geom_bond_distance
C1 H1 0.9300
C1 C2 1.381(2)
C1 C6 1.3933(19)
C2 H2 0.9300
C2 C3 1.372(3)
C3 H3 0.9300
C3 C4 1.372(2)
C4 H4 0.9300
C4 C5 1.3818(19)
C5 H5 0.9300
C5 C6 1.3880(18)
C6 C7 1.4308(17)
C7 C8 1.2002(18)
C8 C9 1.4151(17)
C9 C10 1.3673(19)
C9 S1 1.7270(13)
C10 H10 0.9300
C10 C11 1.4033(18)
C11 H11 0.9300
C11 C12 1.3647(18)
C12 C13 1.4452(17)
C12 S1 1.7210(12)
C13 H13 0.9300
C13 N1 1.2706(16)
C14 C15 1.3956(17)
C14 C19 1.3866(18)
C14 N1 1.4192(15)
C15 H15 0.9300
C15 C16 1.3835(17)
C16 C17 1.4013(19)
C16 C20 1.5054(18)
C17 C18 1.3889(19)
C17 C21 1.5076(19)
C18 H18 0.9300
C18 C19 1.3833(18)
C19 H19 0.9300
C20 H20A 0.9600
C20 H20B 0.9600
C20 H20C 0.9600
C21 H21A 0.9600
C21 H21B 0.9600
C21 H21C 0.9600

_cod_database_fobs_code 1550846
